data_4103565
loop_
_publ_author_name
'Bin Wang'
'Armando P. Ramirez'
'Justin J. Slade'
'James P. Morken'

_publ_section_title
;
 Enantioselective Synthesis of (-)-Sclerophytin A by a Stereoconvergent
 Epoxide Hydrolysis
;
_journal_name_full 'Journal of the American Chemical Society'
_journal_page_first 16380
_journal_page_last 16382
_journal_paper_doi 10.1021/ja108185z
_journal_volume 132
_journal_year 2010
_chemical_formula_moiety 'C19 H28 O3'
_chemical_formula_sum 'C19 H28 O3'
_chemical_formula_weight 304.41
_chemical_melting_point ?
_chemical_name_systematic
; 
 ? 
;
_space_group_IT_number 14
_symmetry_cell_setting monoclinic
_symmetry_space_group_name_Hall '-P 2ybc'
_symmetry_space_group_name_H-M 'P 1 21/c 1'
_atom_sites_solution_hydrogens difmap
_atom_sites_solution_primary direct
_atom_sites_solution_secondary difmap
_audit_creation_method SHELXL-97
_cell_angle_alpha 90.00
_cell_angle_beta 104.046(7)
_cell_angle_gamma 90.00
_cell_formula_units_Z 4
_cell_length_a 11.642(6)
_cell_length_b 7.337(4)
_cell_length_c 20.650(10)
_cell_measurement_reflns_used 3742
_cell_measurement_temperature 100(2)
_cell_measurement_theta_max 27.35
_cell_measurement_theta_min 2.96
_cell_volume 1711.1(15)
_computing_cell_refinement 'Bruker SAINT'
_computing_data_collection 'Bruker SMART'
_computing_data_reduction 'Bruker SAINT'
_computing_molecular_graphics 'Bruker SHELXTL'
_computing_publication_material 'Bruker SHELXTL'
_computing_structure_refinement 'SHELXL-97 (Sheldrick, 2008)'
_computing_structure_solution 'SHELXS-97 (Sheldrick, 2008)'
_diffrn_ambient_temperature 100(2)
_diffrn_measured_fraction_theta_full 0.999
_diffrn_measured_fraction_theta_max 0.999
_diffrn_measurement_device_type 'Bruker SMART APEX CCD'
_diffrn_measurement_method '0.3 deg wide \w exposures'
_diffrn_radiation_monochromator graphite
_diffrn_radiation_source 'normal-focus sealed tube'
_diffrn_radiation_type MoK\a
_diffrn_radiation_wavelength 0.71073
_diffrn_reflns_av_R_equivalents 0.0794
_diffrn_reflns_av_sigmaI/netI 0.0679
_diffrn_reflns_limit_h_max 14
_diffrn_reflns_limit_h_min -14
_diffrn_reflns_limit_k_max 9
_diffrn_reflns_limit_k_min -9
_diffrn_reflns_limit_l_max 26
_diffrn_reflns_limit_l_min -26
_diffrn_reflns_number 18626
_diffrn_reflns_theta_full 27.00
_diffrn_reflns_theta_max 27.00
_diffrn_reflns_theta_min 2.37
_exptl_absorpt_coefficient_mu 0.078
_exptl_absorpt_correction_T_max 0.9984
_exptl_absorpt_correction_T_min 0.9861
_exptl_absorpt_correction_type multi-scan
_exptl_absorpt_process_details SADABS
_exptl_crystal_colour colorless
_exptl_crystal_density_diffrn 1.182
_exptl_crystal_density_meas ?
_exptl_crystal_density_method none
_exptl_crystal_description needle
_exptl_crystal_F_000 664
_exptl_crystal_size_max 0.18
_exptl_crystal_size_mid 0.03
_exptl_crystal_size_min 0.02
_refine_diff_density_max 0.259
_refine_diff_density_min -0.200
_refine_diff_density_rms 0.043
_refine_ls_extinction_coef na
_refine_ls_extinction_method none
_refine_ls_goodness_of_fit_ref 1.042
_refine_ls_hydrogen_treatment refxyz
_refine_ls_matrix_type full
_refine_ls_number_parameters 283
_refine_ls_number_reflns 3743
_refine_ls_number_restraints 28
_refine_ls_restrained_S_all 1.039
_refine_ls_R_factor_all 0.1139
_refine_ls_R_factor_gt 0.0634
_refine_ls_shift/su_max 0.000
_refine_ls_shift/su_mean 0.000
_refine_ls_structure_factor_coef Fsqd
_refine_ls_weighting_details 'calc w=1/[\s^2^(Fo^2^)+(0.0368P)^2^+0.6254P] where P=(Fo^2^+2Fc^2^)/3'
_refine_ls_weighting_scheme calc
_refine_ls_wR_factor_gt 0.1085
_refine_ls_wR_factor_ref 0.1245
_reflns_number_gt 2342
_reflns_number_total 3743
_reflns_threshold_expression >2sigma(I)
_cod_data_source_file ja108185z_si_004.cif
_cod_data_source_block C19H28O3
_cod_depositor_comments
;
The following automatic conversions were performed:

'_chemical_melting_point' value 'not measured' was changed to '?' -
the value is undefined or not given.

Automatic conversion script
Id: cif_fix_values 1715 2011-07-08 13:25:40Z adriana 

The following automatic conversions were performed:

'_exptl_crystal_density_meas' value 'not measured' was changed to '?'
- the value is perceived as not measured.

Automatic conversion script
Id: cif_fix_values 3008 2015-01-20 13:52:24Z robertas 
;
_cod_original_cell_volume 1711.1(14)
_cod_original_sg_symbol_H-M 'P 21/c'
_cod_database_code 4103565

loop_
_symmetry_equiv_pos_as_xyz
'x, y, z'
'-x, y+1/2, -z+1/2'
'-x, -y, -z'
'x, -y-1/2, z-1/2'

loop_
_atom_site_label
_atom_site_type_symbol
_atom_site_fract_x
_atom_site_fract_y
_atom_site_fract_z
_atom_site_U_iso_or_equiv
_atom_site_adp_type
_atom_site_occupancy
_atom_site_symmetry_multiplicity
_atom_site_calc_flag
_atom_site_refinement_flags
O1 O 0.85186(14) -0.0770(2) 0.96291(7) 0.0385(4) Uani 1 1 d .
O2 O 0.74551(12) 0.19250(18) 0.78832(6) 0.0264(4) Uani 1 1 d .
O3 O 1.01329(14) 0.0429(3) 0.76051(9) 0.0517(5) Uani 1 1 d .
C1 C 0.9216(2) -0.0214(3) 0.91734(10) 0.0308(5) Uani 1 1 d D
H1 H 0.9966(15) -0.085(3) 0.9247(10) 0.037 Uiso 1 1 d D
C2 C 0.8151(2) -0.1333(3) 0.89338(10) 0.0303(5) Uani 1 1 d .
C3 C 0.6974(2) -0.0525(3) 0.85717(11) 0.0318(5) Uani 1 1 d D
H3A H 0.6751(19) 0.046(3) 0.8847(10) 0.038 Uiso 1 1 d D
H3B H 0.6350(17) -0.147(3) 0.8544(10) 0.038 Uiso 1 1 d D
C4 C 0.68284(18) 0.0218(3) 0.78670(10) 0.0258(5) Uani 1 1 d D
H4 H 0.5975(14) 0.051(3) 0.7687(9) 0.031 Uiso 1 1 d D
C5 C 0.72441(18) -0.0998(3) 0.73673(10) 0.0249(5) Uani 1 1 d D
H5 H 0.7960(15) -0.167(3) 0.7598(9) 0.030 Uiso 1 1 d D
C6 C 0.63063(19) -0.2278(3) 0.70002(11) 0.0310(5) Uani 1 1 d .
C7 C 0.5353(2) -0.1410(4) 0.64668(12) 0.0398(6) Uani 1 1 d D
H7A H 0.4864(19) -0.060(3) 0.6668(11) 0.048 Uiso 1 1 d D
H7B H 0.4830(18) -0.237(3) 0.6220(10) 0.048 Uiso 1 1 d D
C8 C 0.5899(2) -0.0305(4) 0.59961(11) 0.0380(6) Uani 1 1 d D
H8A H 0.5264(17) 0.028(3) 0.5650(10) 0.046 Uiso 1 1 d D
H8B H 0.6371(19) -0.115(3) 0.5781(11) 0.046 Uiso 1 1 d D
C9 C 0.67048(19) 0.1205(3) 0.63624(10) 0.0284(5) Uani 1 1 d D
H9 H 0.6216(17) 0.198(3) 0.6582(10) 0.034 Uiso 1 1 d D
C10 C 0.76896(18) 0.0400(3) 0.69268(10) 0.0240(5) Uani 1 1 d D
H10 H 0.8311(15) -0.013(3) 0.6750(9) 0.029 Uiso 1 1 d D
C11 C 0.82367(18) 0.1797(3) 0.74508(10) 0.0239(5) Uani 1 1 d D
H11 H 0.8274(17) 0.306(2) 0.7260(9) 0.029 Uiso 1 1 d D
C12 C 0.94930(19) 0.1353(3) 0.78484(10) 0.0273(5) Uani 1 1 d .
C13 C 0.9955(2) 0.2221(3) 0.85268(11) 0.0306(5) Uani 1 1 d D
H13A H 0.9902(19) 0.355(2) 0.8445(10) 0.037 Uiso 1 1 d D
H13B H 1.0814(14) 0.188(3) 0.8662(10) 0.037 Uiso 1 1 d D
C14 C 0.9318(2) 0.1791(3) 0.90744(11) 0.0311(5) Uani 1 1 d D
H14A H 0.9811(17) 0.229(3) 0.9489(9) 0.037 Uiso 1 1 d D
H14B H 0.8537(15) 0.233(3) 0.8986(10) 0.037 Uiso 1 1 d D
C15 C 0.8317(3) -0.3350(4) 0.88607(14) 0.0436(7) Uani 1 1 d D
H15A H 0.7638(19) -0.398(3) 0.8951(13) 0.065 Uiso 1 1 d D
H15B H 0.9036(18) -0.374(3) 0.9202(11) 0.065 Uiso 1 1 d D
H15C H 0.839(2) -0.370(4) 0.8415(9) 0.065 Uiso 1 1 d D
C16 C 0.6340(2) -0.4038(4) 0.71237(13) 0.0407(6) Uani 1 1 d D
H16A H 0.6974(18) -0.462(3) 0.7432(10) 0.049 Uiso 1 1 d D
H16B H 0.5737(18) -0.483(3) 0.6862(10) 0.049 Uiso 1 1 d D
C17 C 0.7208(2) 0.2423(3) 0.58908(11) 0.0377(6) Uani 1 1 d D
H17 H 0.7788(18) 0.321(3) 0.6178(10) 0.045 Uiso 1 1 d D
C18 C 0.6256(3) 0.3625(4) 0.54570(13) 0.0565(8) Uani 1 1 d D
H18A H 0.570(2) 0.288(4) 0.5129(12) 0.085 Uiso 1 1 d D
H18B H 0.666(2) 0.448(4) 0.5221(13) 0.085 Uiso 1 1 d D
H18C H 0.580(2) 0.433(4) 0.5716(13) 0.085 Uiso 1 1 d D
C19 C 0.7852(3) 0.1381(5) 0.54472(14) 0.0545(8) Uani 1 1 d D
H19A H 0.821(2) 0.221(3) 0.5181(13) 0.082 Uiso 1 1 d D
H19B H 0.724(2) 0.063(4) 0.5142(12) 0.082 Uiso 1 1 d D
H19C H 0.845(2) 0.053(3) 0.5708(13) 0.082 Uiso 1 1 d D

loop_
_atom_site_aniso_label
_atom_site_aniso_U_11
_atom_site_aniso_U_22
_atom_site_aniso_U_33
_atom_site_aniso_U_23
_atom_site_aniso_U_13
_atom_site_aniso_U_12
O1 0.0487(11) 0.0432(10) 0.0214(8) 0.0054(7) 0.0044(7) 0.0006(8)
O2 0.0302(9) 0.0258(8) 0.0231(8) 0.0012(6) 0.0064(6) 0.0029(7)
O3 0.0304(10) 0.0668(13) 0.0523(11) -0.0264(10) -0.0011(8) 0.0111(9)
C1 0.0324(13) 0.0353(14) 0.0223(11) 0.0052(10) 0.0017(10) 0.0079(11)
C2 0.0404(14) 0.0287(12) 0.0204(11) 0.0057(10) 0.0046(10) 0.0039(11)
C3 0.0303(13) 0.0390(15) 0.0259(12) 0.0048(11) 0.0064(10) 0.0005(11)
C4 0.0201(11) 0.0306(12) 0.0249(11) 0.0045(10) 0.0021(9) 0.0021(10)
C5 0.0201(11) 0.0285(12) 0.0239(11) 0.0024(10) 0.0010(9) 0.0015(10)
C6 0.0292(13) 0.0339(14) 0.0308(12) -0.0036(10) 0.0090(10) -0.0047(10)
C7 0.0321(14) 0.0479(17) 0.0340(14) 0.0007(12) -0.0025(11) -0.0108(12)
C8 0.0369(15) 0.0462(16) 0.0253(13) 0.0006(11) -0.0035(11) -0.0078(12)
C9 0.0268(12) 0.0345(13) 0.0203(11) 0.0015(10) -0.0012(9) 0.0000(10)
C10 0.0231(11) 0.0276(12) 0.0204(10) -0.0009(9) 0.0037(9) -0.0006(10)
C11 0.0274(12) 0.0238(12) 0.0201(11) -0.0003(9) 0.0051(9) -0.0002(10)
C12 0.0264(12) 0.0270(12) 0.0261(12) -0.0007(10) 0.0016(10) -0.0016(10)
C13 0.0298(13) 0.0325(13) 0.0247(12) -0.0004(10) -0.0026(10) -0.0026(11)
C14 0.0366(14) 0.0316(13) 0.0211(11) -0.0003(10) -0.0007(10) -0.0007(11)
C15 0.0534(18) 0.0329(15) 0.0397(15) 0.0079(12) 0.0023(13) 0.0029(13)
C16 0.0396(16) 0.0355(15) 0.0467(16) -0.0087(12) 0.0098(12) -0.0064(12)
C17 0.0436(15) 0.0423(15) 0.0228(12) 0.0032(11) -0.0004(11) -0.0093(12)
C18 0.078(2) 0.055(2) 0.0313(15) 0.0148(14) 0.0039(14) 0.0084(16)
C19 0.056(2) 0.069(2) 0.0431(17) 0.0162(15) 0.0213(14) -0.0003(16)

loop_
_atom_type_symbol
_atom_type_description
_atom_type_scat_dispersion_real
_atom_type_scat_dispersion_imag
_atom_type_scat_source
C C 0.0033 0.0016 'International Tables Vol C Tables 4.2.6.8 and 6.1.1.4'
H H 0.0000 0.0000 'International Tables Vol C Tables 4.2.6.8 and 6.1.1.4'
O O 0.0106 0.0060 'International Tables Vol C Tables 4.2.6.8 and 6.1.1.4'

loop_
_geom_angle_atom_site_label_1
_geom_angle_atom_site_label_2
_geom_angle_atom_site_label_3
_geom_angle
C1 O1 C2 60.94(14)
C11 O2 C4 108.90(15)
O1 C1 C2 59.95(14)
O1 C1 C14 116.36(19)
C2 C1 C14 126.4(2)
O1 C1 H1 112.9(13)
C2 C1 H1 116.0(13)
C14 C1 H1 113.4(13)
O1 C2 C1 59.12(13)
O1 C2 C15 111.35(18)
C1 C2 C15 117.7(2)
O1 C2 C3 113.01(18)
C1 C2 C3 122.4(2)
C15 C2 C3 117.3(2)
C2 C3 C4 119.28(19)
C2 C3 H3A 109.4(13)
C4 C3 H3A 107.6(13)
C2 C3 H3B 108.4(13)
C4 C3 H3B 106.6(12)
H3A C3 H3B 104.6(18)
O2 C4 C3 110.44(17)
O2 C4 C5 106.30(16)
C3 C4 C5 117.10(19)
O2 C4 H4 106.0(12)
C3 C4 H4 107.6(12)
C5 C4 H4 108.8(12)
C6 C5 C4 113.33(18)
C6 C5 C10 115.24(18)
C4 C5 C10 102.53(17)
C6 C5 H5 110.8(12)
C4 C5 H5 109.6(12)
C10 C5 H5 104.7(12)
C16 C6 C5 122.2(2)
C16 C6 C7 122.7(2)
C5 C6 C7 115.0(2)
C6 C7 C8 110.2(2)
C6 C7 H7A 110.4(14)
C8 C7 H7A 108.8(14)
C6 C7 H7B 109.2(14)
C8 C7 H7B 110.6(13)
H7A C7 H7B 108(2)
C7 C8 C9 111.84(19)
C7 C8 H8A 109.7(13)
C9 C8 H8A 107.7(14)
C7 C8 H8B 108.3(14)
C9 C8 H8B 109.3(14)
H8A C8 H8B 110.0(18)
C8 C9 C17 112.95(18)
C8 C9 C10 110.56(19)
C17 C9 C10 111.95(18)
C8 C9 H9 106.9(13)
C17 C9 H9 107.9(13)
C10 C9 H9 106.1(12)
C11 C10 C9 112.82(18)
C11 C10 C5 99.91(16)
C9 C10 C5 113.97(17)
C11 C10 H10 108.5(12)
C9 C10 H10 110.9(12)
C5 C10 H10 110.2(12)
O2 C11 C10 105.71(17)
O2 C11 C12 110.54(16)
C10 C11 C12 114.89(18)
O2 C11 H11 106.1(11)
C10 C11 H11 113.1(11)
C12 C11 H11 106.2(11)
O3 C12 C13 120.4(2)
O3 C12 C11 120.30(19)
C13 C12 C11 119.08(19)
C12 C13 C14 118.04(19)
C12 C13 H13A 105.3(13)
C14 C13 H13A 107.9(12)
C12 C13 H13B 105.0(12)
C14 C13 H13B 111.9(12)
H13A C13 H13B 108.2(18)
C1 C14 C13 111.94(19)
C1 C14 H14A 107.2(13)
C13 C14 H14A 106.5(13)
C1 C14 H14B 109.2(14)
C13 C14 H14B 112.2(13)
H14A C14 H14B 109.6(19)
C2 C15 H15A 108.7(16)
C2 C15 H15B 108.6(16)
H15A C15 H15B 108(2)
C2 C15 H15C 113.4(16)
H15A C15 H15C 108(2)
H15B C15 H15C 110(2)
C6 C16 H16A 123.5(15)
C6 C16 H16B 119.9(14)
H16A C16 H16B 116(2)
C19 C17 C18 109.3(2)
C19 C17 C9 114.1(2)
C18 C17 C9 111.9(2)
C19 C17 H17 107.1(14)
C18 C17 H17 108.2(14)
C9 C17 H17 105.8(13)
C17 C18 H18A 110.2(18)
C17 C18 H18B 107.3(18)
H18A C18 H18B 109(2)
C17 C18 H18C 113.1(17)
H18A C18 H18C 108(3)
H18B C18 H18C 109(3)
C17 C19 H19A 111.6(18)
C17 C19 H19B 106.0(17)
H19A C19 H19B 109(2)
C17 C19 H19C 112.0(17)
H19A C19 H19C 111(2)
H19B C19 H19C 107(3)

loop_
_geom_bond_atom_site_label_1
_geom_bond_atom_site_label_2
_geom_bond_distance
O1 C1 1.443(3)
O1 C2 1.455(3)
O2 C11 1.424(2)
O2 C4 1.446(3)
O3 C12 1.203(3)
C1 C2 1.469(3)
C1 C14 1.494(3)
C1 H1 0.969(15)
C2 C15 1.505(3)
C2 C3 1.513(3)
C3 C4 1.524(3)
C3 H3A 0.993(15)
C3 H3B 0.997(15)
C4 C5 1.529(3)
C4 H4 0.995(15)
C5 C6 1.499(3)
C5 C10 1.542(3)
C5 H5 0.987(15)
C6 C16 1.315(3)
C6 C7 1.503(3)
C7 C8 1.519(3)
C7 H7A 0.982(16)
C7 H7B 0.988(16)
C8 C9 1.528(3)
C8 H8A 0.993(16)
C8 H8B 1.000(15)
C9 C17 1.538(3)
C9 C10 1.540(3)
C9 H9 0.988(15)
C10 C11 1.514(3)
C10 H10 0.967(15)
C11 C12 1.529(3)
C11 H11 1.014(15)
C12 C13 1.514(3)
C13 C14 1.529(3)
C13 H13A 0.992(15)
C13 H13B 1.003(15)
C14 H14A 0.978(15)
C14 H14B 0.968(15)
C15 H15A 0.973(17)
C15 H15B 0.996(17)
C15 H15C 0.978(16)
C16 H16A 0.951(16)
C16 H16B 0.969(16)
C17 C19 1.523(4)
C17 C18 1.525(4)
C17 H17 0.973(16)
C18 H18A 0.981(17)
C18 H18B 0.978(17)
C18 H18C 0.984(17)
C19 H19A 0.981(17)
C19 H19B 0.993(17)
C19 H19C 0.994(17)

loop_
_geom_torsion_atom_site_label_1
_geom_torsion_atom_site_label_2
_geom_torsion_atom_site_label_3
_geom_torsion_atom_site_label_4
_geom_torsion
C2 O1 C1 C14 118.6(2)
C1 O1 C2 C15 110.4(2)
C1 O1 C2 C3 -115.1(2)
C14 C1 C2 O1 -102.2(2)
O1 C1 C2 C15 -99.5(2)
C14 C1 C2 C15 158.3(2)
O1 C1 C2 C3 99.2(2)
C14 C1 C2 C3 -3.0(3)
O1 C2 C3 C4 137.0(2)
C1 C2 C3 C4 70.0(3)
C15 C2 C3 C4 -91.4(3)
C11 O2 C4 C3 126.08(18)
C11 O2 C4 C5 -1.9(2)
C2 C3 C4 O2 -73.3(3)
C2 C3 C4 C5 48.5(3)
O2 C4 C5 C6 -147.69(17)
C3 C4 C5 C6 88.4(2)
O2 C4 C5 C10 -22.83(19)
C3 C4 C5 C10 -146.78(18)
C4 C5 C6 C16 -107.2(3)
C10 C5 C6 C16 135.1(2)
C4 C5 C6 C7 74.8(2)
C10 C5 C6 C7 -42.9(3)
C16 C6 C7 C8 -126.0(3)
C5 C6 C7 C8 52.0(3)
C6 C7 C8 C9 -59.7(3)
C7 C8 C9 C17 -176.3(2)
C7 C8 C9 C10 57.3(3)
C8 C9 C10 C11 -159.74(19)
C17 C9 C10 C11 73.4(2)
C8 C9 C10 C5 -46.7(2)
C17 C9 C10 C5 -173.59(18)
C6 C5 C10 C11 160.63(18)
C4 C5 C10 C11 37.04(19)
C6 C5 C10 C9 40.1(3)
C4 C5 C10 C9 -83.5(2)
C4 O2 C11 C10 26.8(2)
C4 O2 C11 C12 -98.14(18)
C9 C10 C11 O2 81.8(2)
C5 C10 C11 O2 -39.64(19)
C9 C10 C11 C12 -156.09(18)
C5 C10 C11 C12 82.5(2)
O2 C11 C12 O3 146.7(2)
C10 C11 C12 O3 27.2(3)
O2 C11 C12 C13 -38.5(3)
C10 C11 C12 C13 -158.00(19)
O3 C12 C13 C14 -123.1(3)
C11 C12 C13 C14 62.2(3)
O1 C1 C14 C13 -173.64(17)
C2 C1 C14 C13 -102.9(3)
C12 C13 C14 C1 53.6(3)
C8 C9 C17 C19 -54.5(3)
C10 C9 C17 C19 71.1(3)
C8 C9 C17 C18 70.3(3)
C10 C9 C17 C18 -164.1(2)
